data_1543837
loop_
_publ_author_name
'Naito, Wakana'
'Yasuda, Nobuhiro'
'Morimoto, Tatsuki'
'Shigeta, Yasuteru'
'Takaya, Hikaru'
'Hisaki, Ichiro'
'Maeda, Hiromitsu'

_publ_section_title
;
 Doubly N-Methylated Porphyrinoids.
;
_journal_issue 12
_journal_name_full 'Organic letters'
_journal_page_first 3006
_journal_page_last 3009
_journal_paper_doi 10.1021/acs.orglett.6b01377
_journal_volume 18
_journal_year 2016
_chemical_formula_moiety 'C31 H11 F15 N2 O2'
_chemical_formula_sum 'C31 H11 F15 N2 O2'
_chemical_formula_weight 728.42
_space_group_crystal_system monoclinic
_space_group_IT_number 14
_space_group_name_Hall '-P 2yn'
_space_group_name_H-M_alt 'P 1 21/n 1'
_symmetry_space_group_name_Hall '-P 2yn'
_symmetry_space_group_name_H-M 'P 1 21/n 1'
_atom_sites_solution_hydrogens geom
_audit_creation_method SHELXL-2014/7
_cell_angle_alpha 90
_cell_angle_beta 107.973(3)
_cell_angle_gamma 90
_cell_formula_units_Z 4
_cell_length_a 10.440(2)
_cell_length_b 21.459(4)
_cell_length_c 13.031(2)
_cell_measurement_reflns_used 2841
_cell_measurement_temperature 93(2)
_cell_measurement_theta_max 68.10
_cell_measurement_theta_min 25.20
_cell_volume 2776.9(9)
_computing_structure_refinement 'SHELXL-2014/7 (Sheldrick, 2014)'
_diffrn_ambient_temperature 93(2)
_diffrn_detector_area_resol_mean 5.8140
_diffrn_measured_fraction_theta_full 0.985
_diffrn_measured_fraction_theta_max 0.983
_diffrn_measurement_device_type 'Rigaku XtaLAB P200'
_diffrn_measurement_method \w
_diffrn_radiation_type 'Cu K\a'
_diffrn_radiation_wavelength 1.54187
_diffrn_reflns_av_R_equivalents 0.0437
_diffrn_reflns_av_unetI/netI 0.0232
_diffrn_reflns_Laue_measured_fraction_full 0.985
_diffrn_reflns_Laue_measured_fraction_max 0.983
_diffrn_reflns_limit_h_max 12
_diffrn_reflns_limit_h_min -11
_diffrn_reflns_limit_k_max 25
_diffrn_reflns_limit_k_min -25
_diffrn_reflns_limit_l_max 14
_diffrn_reflns_limit_l_min -15
_diffrn_reflns_number 35463
_diffrn_reflns_point_group_measured_fraction_full 0.985
_diffrn_reflns_point_group_measured_fraction_max 0.983
_diffrn_reflns_theta_full 67.687
_diffrn_reflns_theta_max 68.467
_diffrn_reflns_theta_min 6.836
_diffrn_source 'fine-focus sealed tube'
_exptl_absorpt_coefficient_mu 1.616
_exptl_absorpt_correction_T_max 0.9531
_exptl_absorpt_correction_T_min 0.5433
_exptl_absorpt_correction_type multi-scan
_exptl_absorpt_process_details 'REQAB (Rigaku, 1998)'
_exptl_crystal_colour Colorless
_exptl_crystal_density_diffrn 1.742
_exptl_crystal_description Prism
_exptl_crystal_F_000 1448
_exptl_crystal_size_max 0.43
_exptl_crystal_size_mid 0.08
_exptl_crystal_size_min 0.03
_refine_diff_density_max 0.745
_refine_diff_density_min -0.682
_refine_diff_density_rms 0.066
_refine_ls_extinction_method none
_refine_ls_goodness_of_fit_ref 1.063
_refine_ls_hydrogen_treatment constr
_refine_ls_matrix_type full
_refine_ls_number_parameters 451
_refine_ls_number_reflns 5023
_refine_ls_number_restraints 0
_refine_ls_restrained_S_all 1.063
_refine_ls_R_factor_all 0.0446
_refine_ls_R_factor_gt 0.0406
_refine_ls_shift/su_max 0.000
_refine_ls_shift/su_mean 0.000
_refine_ls_structure_factor_coef Fsqd
_refine_ls_weighting_details 'w=1/[s^2^(Fo^2^)+(0.0691P)^2^+2.4388P] where P=(Fo^2^+2Fc^2^)/3'
_refine_ls_weighting_scheme calc
_refine_ls_wR_factor_gt 0.1187
_refine_ls_wR_factor_ref 0.1212
_reflns_Friedel_coverage 0.000
_reflns_number_gt 4424
_reflns_number_total 5023
_reflns_threshold_expression 'I > 2s(I)'
_cod_data_source_file ol6b01377_si_002.cif
_cod_data_source_block 41115M
_cod_database_code 1543837
_shelx_shelxl_version_number 2014/7
_shelx_space_group_comment
;
The symmetry employed for this shelxl refinement is uniquely defined
by the following loop, which should always be used as a source of
symmetry information in preference to the above space-group names.
They are only intended as comments.
;
_shelx_estimated_absorpt_t_min 0.543
_shelx_estimated_absorpt_t_max 0.953

loop_
_space_group_symop_operation_xyz
'x, y, z'
'-x+1/2, y+1/2, -z+1/2'
'-x, -y, -z'
'x-1/2, -y-1/2, z-1/2'

loop_
_atom_site_label
_atom_site_type_symbol
_atom_site_fract_x
_atom_site_fract_y
_atom_site_fract_z
_atom_site_U_iso_or_equiv
_atom_site_adp_type
_atom_site_occupancy
_atom_site_site_symmetry_order
_atom_site_calc_flag
_atom_site_refinement_flags_posn
_atom_site_refinement_flags_adp
C1 C -0.0842(2) 0.46299(9) 0.75351(17) 0.0183(4) Uani 1 1 d . .
C2 C -0.0218(2) 0.46165(9) 0.67396(17) 0.0202(4) Uani 1 1 d . .
C3 C 0.0593(2) 0.50987(10) 0.66067(16) 0.0194(4) Uani 1 1 d . .
C4 C 0.0775(2) 0.56171(9) 0.72689(17) 0.0205(4) Uani 1 1 d . .
C5 C 0.0146(2) 0.56481(9) 0.80537(17) 0.0203(4) Uani 1 1 d . .
C6 C -0.0635(2) 0.51527(9) 0.81852(16) 0.0183(4) Uani 1 1 d . .
F1 F -0.03800(14) 0.41201(6) 0.60845(11) 0.0288(3) Uani 1 1 d . .
F2 F 0.11969(13) 0.50670(6) 0.58372(10) 0.0266(3) Uani 1 1 d . .
F3 F 0.15676(13) 0.60802(6) 0.71571(11) 0.0277(3) Uani 1 1 d . .
F4 F 0.03040(13) 0.61465(6) 0.86932(11) 0.0296(3) Uani 1 1 d . .
F5 F -0.12059(13) 0.51857(6) 0.89773(10) 0.0257(3) Uani 1 1 d . .
C7 C -0.1788(2) 0.41063(9) 0.76401(17) 0.0203(4) Uani 1 1 d . .
O1 O -0.29801(16) 0.41391(7) 0.71115(14) 0.0304(4) Uani 1 1 d . .
C8 C -0.1209(2) 0.36023(9) 0.83638(16) 0.0178(4) Uani 1 1 d . .
C9 C 0.0143(2) 0.35145(9) 0.89349(16) 0.0186(4) Uani 1 1 d . .
H1 H 0.0858 0.3792 0.8948 0.022 Uiso 1 1 calc R U
C10 C -0.1923(2) 0.30774(9) 0.85794(16) 0.0179(4) Uani 1 1 d . .
H2 H -0.2865 0.3006 0.8301 0.022 Uiso 1 1 calc R U
C11 C -0.0998(2) 0.26976(9) 0.92609(15) 0.0151(4) Uani 1 1 d . .
N1 N 0.02660(17) 0.29674(7) 0.94679(14) 0.0175(4) Uani 1 1 d . .
C12 C 0.1527(2) 0.27029(10) 1.01603(19) 0.0270(5) Uani 1 1 d . .
H3 H 0.1345 0.2303 1.0451 0.041 Uiso 1 1 calc R U
H4 H 0.2147 0.2638 0.9738 0.041 Uiso 1 1 calc R U
H5 H 0.1936 0.2990 1.0756 0.041 Uiso 1 1 calc R U
C13 C -0.1173(2) 0.20692(8) 0.97235(15) 0.0150(4) Uani 1 1 d . .
H11 H -0.0348 0.1992 1.0348 0.018 Uiso 1 1 calc R U
C14 C -0.2358(2) 0.20957(8) 1.01700(16) 0.0150(4) Uani 1 1 d . .
C15 C -0.2135(2) 0.22580(9) 1.12436(16) 0.0194(4) Uani 1 1 d . .
C16 C -0.3158(2) 0.23094(10) 1.16996(16) 0.0220(4) Uani 1 1 d . .
C17 C -0.4465(2) 0.21977(9) 1.10740(17) 0.0194(4) Uani 1 1 d . .
C18 C -0.4736(2) 0.20409(9) 1.00040(17) 0.0186(4) Uani 1 1 d . .
C19 C -0.3691(2) 0.19936(9) 0.95673(15) 0.0170(4) Uani 1 1 d . .
F6 F -0.08657(13) 0.23613(7) 1.18785(10) 0.0309(3) Uani 1 1 d . .
F7 F -0.28962(15) 0.24530(7) 1.27442(10) 0.0378(4) Uani 1 1 d . .
F8 F -0.54778(13) 0.22339(6) 1.14995(10) 0.0258(3) Uani 1 1 d . .
F9 F -0.60084(12) 0.19439(7) 0.94050(10) 0.0296(3) Uani 1 1 d . .
F10 F -0.40064(12) 0.18465(6) 0.85134(9) 0.0269(3) Uani 1 1 d . .
C20 C -0.12330(19) 0.15611(8) 0.89029(16) 0.0148(4) Uani 1 1 d . .
C21 C -0.1172(2) 0.16027(9) 0.78773(16) 0.0168(4) Uani 1 1 d . .
H6 H -0.1152 0.1976 0.7492 0.020 Uiso 1 1 calc R U
C22 C -0.1143(2) 0.09829(9) 0.74853(16) 0.0164(4) Uani 1 1 d . .
C23 C -0.1201(2) 0.05848(9) 0.83067(16) 0.0158(4) Uani 1 1 d . .
H7 H -0.1201 0.0142 0.8277 0.019 Uiso 1 1 calc R U
N2 N -0.12592(16) 0.09324(7) 0.91592(13) 0.0145(3) Uani 1 1 d . .
C24 C -0.1320(2) 0.06772(9) 1.01803(16) 0.0206(4) Uani 1 1 d . .
H8 H -0.1355 0.1019 1.0670 0.031 Uiso 1 1 calc R U
H9 H -0.2128 0.0418 1.0051 0.031 Uiso 1 1 calc R U
H10 H -0.0518 0.0423 1.0507 0.031 Uiso 1 1 calc R U
C25 C -0.1041(2) 0.08072(9) 0.64384(16) 0.0191(4) Uani 1 1 d . .
O2 O -0.12283(17) 0.11674(7) 0.56816(12) 0.0288(4) Uani 1 1 d . .
C26 C -0.0673(2) 0.01375(9) 0.62888(16) 0.0177(4) Uani 1 1 d . .
C27 C -0.1398(2) -0.02200(10) 0.54127(17) 0.0217(4) Uani 1 1 d . .
C28 C -0.1093(2) -0.08323(10) 0.52893(17) 0.0248(5) Uani 1 1 d . .
C29 C 0.0008(2) -0.11057(9) 0.60348(18) 0.0235(5) Uani 1 1 d . .
C30 C 0.0801(2) -0.07562(9) 0.68743(17) 0.0200(4) Uani 1 1 d . .
C31 C 0.0450(2) -0.01464(9) 0.69998(16) 0.0170(4) Uani 1 1 d . .
F11 F -0.24526(13) 0.00293(7) 0.46471(10) 0.0300(3) Uani 1 1 d . .
F12 F -0.18238(15) -0.11656(7) 0.44416(11) 0.0366(4) Uani 1 1 d . .
F13 F 0.03151(16) -0.16994(6) 0.59313(11) 0.0340(3) Uani 1 1 d . .
F14 F 0.19223(14) -0.10027(6) 0.75630(10) 0.0282(3) Uani 1 1 d . .
F15 F 0.12709(12) 0.01767(5) 0.78283(9) 0.0214(3) Uani 1 1 d . .

loop_
_atom_site_aniso_label
_atom_site_aniso_U_11
_atom_site_aniso_U_22
_atom_site_aniso_U_33
_atom_site_aniso_U_23
_atom_site_aniso_U_13
_atom_site_aniso_U_12
C1 0.0184(10) 0.0142(9) 0.0231(10) 0.0047(8) 0.0077(8) 0.0028(7)
C2 0.0232(11) 0.0156(10) 0.0232(10) -0.0003(8) 0.0090(9) 0.0031(8)
C3 0.0187(10) 0.0236(10) 0.0181(10) 0.0024(8) 0.0089(8) 0.0026(8)
C4 0.0176(10) 0.0182(10) 0.0258(11) 0.0059(8) 0.0068(8) -0.0018(8)
C5 0.0217(11) 0.0158(10) 0.0234(10) -0.0024(8) 0.0071(9) 0.0016(8)
C6 0.0172(10) 0.0204(10) 0.0204(10) 0.0031(8) 0.0103(8) 0.0035(8)
F1 0.0349(7) 0.0212(6) 0.0345(7) -0.0084(5) 0.0167(6) -0.0017(5)
F2 0.0235(7) 0.0391(7) 0.0212(6) 0.0000(5) 0.0126(5) -0.0028(5)
F3 0.0278(7) 0.0228(6) 0.0363(7) 0.0040(5) 0.0154(6) -0.0075(5)
F4 0.0320(7) 0.0234(6) 0.0376(7) -0.0119(5) 0.0168(6) -0.0067(5)
F5 0.0262(7) 0.0307(7) 0.0258(6) -0.0021(5) 0.0163(5) -0.0028(5)
C7 0.0230(11) 0.0136(9) 0.0270(11) 0.0014(8) 0.0118(9) 0.0012(8)
O1 0.0210(8) 0.0216(8) 0.0463(10) 0.0121(7) 0.0068(7) 0.0011(6)
C8 0.0215(10) 0.0138(9) 0.0213(10) -0.0003(8) 0.0113(8) 0.0014(7)
C9 0.0216(10) 0.0140(9) 0.0230(10) -0.0001(7) 0.0110(8) -0.0026(8)
C10 0.0176(10) 0.0158(9) 0.0223(10) 0.0002(8) 0.0087(8) 0.0008(7)
C11 0.0185(10) 0.0120(9) 0.0170(9) -0.0011(7) 0.0089(8) -0.0007(7)
N1 0.0176(9) 0.0143(8) 0.0213(8) 0.0010(6) 0.0069(7) -0.0012(6)
C12 0.0174(11) 0.0248(11) 0.0354(12) 0.0074(9) 0.0031(9) -0.0037(8)
C13 0.0171(10) 0.0128(9) 0.0160(9) 0.0009(7) 0.0066(8) 0.0003(7)
C14 0.0208(10) 0.0087(8) 0.0178(9) 0.0024(7) 0.0093(8) 0.0015(7)
C15 0.0227(11) 0.0167(9) 0.0188(10) -0.0012(7) 0.0063(8) -0.0016(8)
C16 0.0317(12) 0.0209(10) 0.0169(10) -0.0038(8) 0.0126(9) 0.0004(8)
C17 0.0264(11) 0.0131(9) 0.0244(10) 0.0016(8) 0.0164(9) 0.0040(8)
C18 0.0185(10) 0.0163(9) 0.0218(10) 0.0016(8) 0.0073(8) 0.0026(8)
C19 0.0225(11) 0.0158(9) 0.0141(9) -0.0001(7) 0.0078(8) 0.0019(7)
F6 0.0244(7) 0.0467(8) 0.0206(6) -0.0112(6) 0.0053(5) -0.0065(6)
F7 0.0398(8) 0.0587(9) 0.0187(6) -0.0136(6) 0.0148(6) -0.0041(7)
F8 0.0305(7) 0.0254(6) 0.0302(7) -0.0015(5) 0.0219(6) 0.0044(5)
F9 0.0173(6) 0.0457(8) 0.0271(7) -0.0050(6) 0.0085(5) 0.0008(5)
F10 0.0216(6) 0.0449(8) 0.0151(6) -0.0059(5) 0.0069(5) 0.0002(5)
C20 0.0159(9) 0.0110(9) 0.0192(10) 0.0015(7) 0.0078(8) 0.0010(7)
C21 0.0189(10) 0.0141(9) 0.0203(10) 0.0042(7) 0.0104(8) 0.0024(7)
C22 0.0177(10) 0.0162(9) 0.0178(10) 0.0017(7) 0.0090(8) 0.0028(7)
C23 0.0177(10) 0.0124(9) 0.0194(10) -0.0009(7) 0.0087(8) 0.0012(7)
N2 0.0190(8) 0.0121(8) 0.0145(8) 0.0017(6) 0.0084(7) 0.0001(6)
C24 0.0324(12) 0.0142(9) 0.0187(10) 0.0048(8) 0.0131(9) 0.0017(8)
C25 0.0179(10) 0.0215(10) 0.0205(10) 0.0024(8) 0.0097(8) 0.0050(8)
O2 0.0423(10) 0.0276(8) 0.0228(8) 0.0089(6) 0.0192(7) 0.0161(7)
C26 0.0195(10) 0.0206(10) 0.0169(10) 0.0003(8) 0.0116(8) 0.0010(8)
C27 0.0178(10) 0.0317(11) 0.0186(10) -0.0020(8) 0.0100(8) 0.0001(8)
C28 0.0271(12) 0.0299(11) 0.0226(11) -0.0106(9) 0.0152(9) -0.0081(9)
C29 0.0361(13) 0.0144(9) 0.0286(11) -0.0032(8) 0.0226(10) -0.0022(8)
C30 0.0246(11) 0.0185(10) 0.0211(10) 0.0045(8) 0.0134(9) 0.0045(8)
C31 0.0207(10) 0.0162(9) 0.0170(10) -0.0021(7) 0.0101(8) -0.0011(7)
F11 0.0222(7) 0.0483(8) 0.0191(6) -0.0048(6) 0.0055(5) 0.0065(6)
F12 0.0356(8) 0.0432(8) 0.0332(7) -0.0225(6) 0.0139(6) -0.0117(6)
F13 0.0583(9) 0.0142(6) 0.0391(8) -0.0044(5) 0.0290(7) -0.0002(6)
F14 0.0372(8) 0.0225(6) 0.0264(6) 0.0044(5) 0.0120(6) 0.0133(5)
F15 0.0208(6) 0.0201(6) 0.0216(6) -0.0040(5) 0.0039(5) 0.0022(5)

loop_
_atom_type_symbol
_atom_type_description
_atom_type_scat_dispersion_real
_atom_type_scat_dispersion_imag
_atom_type_scat_source
C C 0.0181 0.0091 'International Tables Vol C Tables 4.2.6.8 and 6.1.1.4'
H H 0.0000 0.0000 'International Tables Vol C Tables 4.2.6.8 and 6.1.1.4'
F F 0.0727 0.0534 'International Tables Vol C Tables 4.2.6.8 and 6.1.1.4'
N N 0.0311 0.0180 'International Tables Vol C Tables 4.2.6.8 and 6.1.1.4'
O O 0.0492 0.0322 'International Tables Vol C Tables 4.2.6.8 and 6.1.1.4'

loop_
_geom_angle_atom_site_label_1
_geom_angle_atom_site_label_2
_geom_angle_atom_site_label_3
_geom_angle
C6 C1 C2 117.04(19)
C6 C1 C7 121.67(19)
C2 C1 C7 121.18(18)
F1 C2 C3 118.47(19)
F1 C2 C1 119.74(18)
C3 C2 C1 121.78(19)
F2 C3 C2 120.23(18)
F2 C3 C4 120.06(19)
C2 C3 C4 119.71(19)
F3 C4 C5 120.05(19)
F3 C4 C3 120.2(2)
C5 C4 C3 119.74(19)
F4 C5 C4 120.46(19)
F4 C5 C6 120.20(19)
C4 C5 C6 119.33(19)
F5 C6 C1 119.40(18)
F5 C6 C5 118.24(18)
C1 C6 C5 122.36(19)
O1 C7 C8 124.06(19)
O1 C7 C1 118.64(18)
C8 C7 C1 117.30(18)
C9 C8 C10 107.08(17)
C9 C8 C7 127.15(19)
C10 C8 C7 125.69(19)
N1 C9 C8 108.22(17)
N1 C9 H1 125.9
C8 C9 H1 125.9
C11 C10 C8 107.03(18)
C11 C10 H2 126.5
C8 C10 H2 126.5
C10 C11 N1 108.47(17)
C10 C11 C13 130.20(18)
N1 C11 C13 121.27(17)
C9 N1 C11 109.21(16)
C9 N1 C12 125.43(17)
C11 N1 C12 125.36(17)
N1 C12 H3 109.5
N1 C12 H4 109.5
H3 C12 H4 109.5
N1 C12 H5 109.5
H3 C12 H5 109.5
H4 C12 H5 109.5
C11 C13 C20 110.14(16)
C11 C13 C14 109.38(15)
C20 C13 C14 115.82(16)
C11 C13 H11 107.0
C20 C13 H11 107.0
C14 C13 H11 107.0
C19 C14 C15 115.87(19)
C19 C14 C13 124.69(17)
C15 C14 C13 119.39(18)
F6 C15 C16 117.95(18)
F6 C15 C14 119.17(19)
C16 C15 C14 122.88(19)
F7 C16 C17 119.7(2)
F7 C16 C15 120.99(19)
C17 C16 C15 119.28(19)
F8 C17 C18 119.44(19)
F8 C17 C16 120.62(19)
C18 C17 C16 119.9(2)
F9 C18 C17 119.20(19)
F9 C18 C19 121.23(18)
C17 C18 C19 119.57(19)
F10 C19 C18 117.49(18)
F10 C19 C14 120.03(18)
C18 C19 C14 122.47(18)
C21 C20 N2 108.03(16)
C21 C20 C13 129.95(17)
N2 C20 C13 121.85(17)
C20 C21 C22 107.62(17)
C20 C21 H6 126.2
C22 C21 H6 126.2
C23 C22 C21 106.69(17)
C23 C22 C25 126.86(18)
C21 C22 C25 126.44(18)
N2 C23 C22 108.52(17)
N2 C23 H7 125.7
C22 C23 H7 125.7
C23 N2 C20 109.14(16)
C23 N2 C24 124.53(16)
C20 N2 C24 126.33(16)
N2 C24 H8 109.5
N2 C24 H9 109.5
H8 C24 H9 109.5
N2 C24 H10 109.5
H8 C24 H10 109.5
H9 C24 H10 109.5
O2 C25 C22 123.75(19)
O2 C25 C26 118.71(18)
C22 C25 C26 117.55(17)
C27 C26 C31 116.05(18)
C27 C26 C25 122.23(18)
C31 C26 C25 121.66(18)
F11 C27 C28 117.35(19)
F11 C27 C26 120.18(19)
C28 C27 C26 122.5(2)
F12 C28 C27 120.9(2)
F12 C28 C29 119.4(2)
C27 C28 C29 119.71(19)
F13 C29 C30 119.9(2)
F13 C29 C28 120.5(2)
C30 C29 C28 119.54(19)
F14 C30 C29 120.24(18)
F14 C30 C31 120.13(19)
C29 C30 C31 119.63(19)
F15 C31 C30 117.14(18)
F15 C31 C26 120.41(17)
C30 C31 C26 122.41(19)

loop_
_geom_bond_atom_site_label_1
_geom_bond_atom_site_label_2
_geom_bond_distance
C1 C6 1.382(3)
C1 C2 1.385(3)
C1 C7 1.529(3)
C2 F1 1.343(2)
C2 C3 1.381(3)
C3 F2 1.341(2)
C3 C4 1.385(3)
C4 F3 1.329(2)
C4 C5 1.377(3)
C5 F4 1.334(2)
C5 C6 1.382(3)
C6 F5 1.344(2)
C7 O1 1.225(3)
C7 C8 1.440(3)
C8 C9 1.391(3)
C8 C10 1.426(3)
C9 N1 1.350(3)
C9 H1 0.9500
C10 C11 1.362(3)
C10 H2 0.9500
C11 N1 1.389(3)
C11 C13 1.511(3)
N1 C12 1.462(3)
C12 H3 0.9800
C12 H4 0.9800
C12 H5 0.9800
C13 C20 1.515(3)
C13 C14 1.522(3)
C13 H11 1.0000
C14 C19 1.388(3)
C14 C15 1.390(3)
C15 F6 1.346(2)
C15 C16 1.378(3)
C16 F7 1.339(2)
C16 C17 1.377(3)
C17 F8 1.339(3)
C17 C18 1.376(3)
C18 F9 1.333(2)
C18 C19 1.381(3)
C19 F10 1.347(2)
C20 C21 1.361(3)
C20 N2 1.392(2)
C21 C22 1.428(3)
C21 H6 0.9500
C22 C23 1.385(3)
C22 C25 1.451(3)
C23 N2 1.355(3)
C23 H7 0.9500
N2 C24 1.458(3)
C24 H8 0.9800
C24 H9 0.9800
C24 H10 0.9800
C25 O2 1.220(3)
C25 C26 1.516(3)
C26 C27 1.390(3)
C26 C31 1.390(3)
C27 F11 1.347(2)
C27 C28 1.373(3)
C28 F12 1.339(2)
C28 C29 1.386(3)
C29 F13 1.331(2)
C29 C30 1.373(3)
C30 F14 1.344(2)
C30 C31 1.382(3)
C31 F15 1.345(2)

loop_
_geom_torsion_atom_site_label_1
_geom_torsion_atom_site_label_2
_geom_torsion_atom_site_label_3
_geom_torsion_atom_site_label_4
_geom_torsion
C6 C1 C2 F1 179.86(17)
C7 C1 C2 F1 -3.8(3)
C6 C1 C2 C3 0.9(3)
C7 C1 C2 C3 177.21(19)
F1 C2 C3 F2 0.1(3)
C1 C2 C3 F2 179.13(18)
F1 C2 C3 C4 179.82(18)
C1 C2 C3 C4 -1.2(3)
F2 C3 C4 F3 -1.2(3)
C2 C3 C4 F3 179.12(18)
F2 C3 C4 C5 179.64(18)
C2 C3 C4 C5 -0.1(3)
F3 C4 C5 F4 1.3(3)
C3 C4 C5 F4 -179.52(18)
F3 C4 C5 C6 -177.66(18)
C3 C4 C5 C6 1.5(3)
C2 C1 C6 F5 -179.23(17)
C7 C1 C6 F5 4.4(3)
C2 C1 C6 C5 0.7(3)
C7 C1 C6 C5 -175.67(19)
F4 C5 C6 F5 -0.9(3)
C4 C5 C6 F5 178.03(18)
F4 C5 C6 C1 179.18(18)
C4 C5 C6 C1 -1.9(3)
C6 C1 C7 O1 88.9(3)
C2 C1 C7 O1 -87.2(3)
C6 C1 C7 C8 -91.0(2)
C2 C1 C7 C8 92.9(2)
O1 C7 C8 C9 175.6(2)
C1 C7 C8 C9 -4.5(3)
O1 C7 C8 C10 -0.6(3)
C1 C7 C8 C10 179.30(19)
C10 C8 C9 N1 0.3(2)
C7 C8 C9 N1 -176.43(19)
C9 C8 C10 C11 0.1(2)
C7 C8 C10 C11 176.91(19)
C8 C10 C11 N1 -0.4(2)
C8 C10 C11 C13 -177.56(19)
C8 C9 N1 C11 -0.6(2)
C8 C9 N1 C12 179.8(2)
C10 C11 N1 C9 0.7(2)
C13 C11 N1 C9 178.11(17)
C10 C11 N1 C12 -179.8(2)
C13 C11 N1 C12 -2.3(3)
C10 C11 C13 C20 80.5(3)
N1 C11 C13 C20 -96.3(2)
C10 C11 C13 C14 -47.9(3)
N1 C11 C13 C14 135.33(18)
C11 C13 C14 C19 86.3(2)
C20 C13 C14 C19 -38.9(3)
C11 C13 C14 C15 -90.8(2)
C20 C13 C14 C15 144.04(18)
C19 C14 C15 F6 179.69(17)
C13 C14 C15 F6 -2.9(3)
C19 C14 C15 C16 0.8(3)
C13 C14 C15 C16 178.13(18)
F6 C15 C16 F7 -0.5(3)
C14 C15 C16 F7 178.44(19)
F6 C15 C16 C17 -179.09(18)
C14 C15 C16 C17 -0.2(3)
F7 C16 C17 F8 0.3(3)
C15 C16 C17 F8 178.88(18)
F7 C16 C17 C18 -179.03(19)
C15 C16 C17 C18 -0.4(3)
F8 C17 C18 F9 1.7(3)
C16 C17 C18 F9 -178.95(18)
F8 C17 C18 C19 -178.98(17)
C16 C17 C18 C19 0.3(3)
F9 C18 C19 F10 0.1(3)
C17 C18 C19 F10 -179.19(17)
F9 C18 C19 C14 179.60(17)
C17 C18 C19 C14 0.3(3)
C15 C14 C19 F10 178.66(17)
C13 C14 C19 F10 1.5(3)
C15 C14 C19 C18 -0.9(3)
C13 C14 C19 C18 -178.07(17)
C11 C13 C20 C21 -1.0(3)
C14 C13 C20 C21 123.8(2)
C11 C13 C20 N2 173.65(17)
C14 C13 C20 N2 -61.6(2)
N2 C20 C21 C22 -0.7(2)
C13 C20 C21 C22 174.54(19)
C20 C21 C22 C23 0.5(2)
C20 C21 C22 C25 -178.18(19)
C21 C22 C23 N2 -0.1(2)
C25 C22 C23 N2 178.54(19)
C22 C23 N2 C20 -0.3(2)
C22 C23 N2 C24 -179.51(18)
C21 C20 N2 C23 0.6(2)
C13 C20 N2 C23 -175.08(17)
C21 C20 N2 C24 179.82(18)
C13 C20 N2 C24 4.1(3)
C23 C22 C25 O2 166.7(2)
C21 C22 C25 O2 -14.9(3)
C23 C22 C25 C26 -13.6(3)
C21 C22 C25 C26 164.78(19)
O2 C25 C26 C27 -49.6(3)
C22 C25 C26 C27 130.8(2)
O2 C25 C26 C31 127.6(2)
C22 C25 C26 C31 -52.1(3)
C31 C26 C27 F11 -175.94(18)
C25 C26 C27 F11 1.4(3)
C31 C26 C27 C28 4.6(3)
C25 C26 C27 C28 -178.1(2)
F11 C27 C28 F12 -0.4(3)
C26 C27 C28 F12 179.1(2)
F11 C27 C28 C29 177.91(19)
C26 C27 C28 C29 -2.6(3)
F12 C28 C29 F13 -2.1(3)
C27 C28 C29 F13 179.6(2)
F12 C28 C29 C30 176.7(2)
C27 C28 C29 C30 -1.6(3)
F13 C29 C30 F14 3.1(3)
C28 C29 C30 F14 -175.62(19)
F13 C29 C30 C31 -177.66(19)
C28 C29 C30 C31 3.6(3)
F14 C30 C31 F15 0.0(3)
C29 C30 C31 F15 -179.24(18)
F14 C30 C31 C26 177.75(18)
C29 C30 C31 C26 -1.5(3)
C27 C26 C31 F15 175.18(18)
C25 C26 C31 F15 -2.2(3)
C27 C26 C31 C30 -2.5(3)
C25 C26 C31 C30 -179.88(19)
